data_2310449
loop_
_publ_author_name
'Mooney-Slater, R.C.L.'

_publ_section_title
;
 The crystal structure of hydrated gallium phosphate of composition Ga P
 O4 (H2 O)2
;
_journal_name_full 'Acta Crystallographica (1,1948-23,1967)'
_journal_page_first 526
_journal_page_last 534
_journal_volume 20
_journal_year 1966
_chemical_formula_sum 'Ga H4 O6 P'
_chemical_name_systematic 'Ga (P O4) (H2 O)2'
_space_group_IT_number 14
_symmetry_space_group_name_Hall '-P 2yn'
_symmetry_space_group_name_H-M 'P 1 21/n 1'
_cell_angle_alpha 90
_cell_angle_beta 102.7
_cell_angle_gamma 90
_cell_formula_units_Z 8
_cell_length_a 9.77
_cell_length_b 9.64
_cell_length_c 9.68
_cell_volume 889.385
_citation_journal_id_ASTM ACCRA9
_cod_data_source_file Mooney-Slater_ACCRA9_1966_1095.cif
_cod_data_source_block H4Ga1O6P1
_cod_original_cell_volume 889.3847
_cod_original_sg_symbol_Hall '-P 2ybc (x-z,y,z)'
_cod_original_formula_sum 'H4 Ga1 O6 P1'
_cod_database_code 2310449

loop_
_symmetry_equiv_pos_as_xyz
x,y,z
-x+1/2,y+1/2,-z+1/2
-x,-y,-z
x-1/2,-y-1/2,z-1/2

loop_
_atom_site_label
_atom_site_type_symbol
_atom_site_fract_x
_atom_site_fract_y
_atom_site_fract_z
_atom_site_occupancy
_atom_site_U_iso_or_equiv
O12 O-2 0.3988 0.1837 0.012 1 0.0
O10 O-2 0.3506 0.4403 0.4956 1 0.0
O2 O-2 0.204 0.2927 0.2047 1 0.0
O1 O-2 0.1617 0.2316 0.4478 1 0.0
Ga1 Ga+3 0.1287 0.4587 0.1128 1 0.0
O8 O-2 0.2219 0.6106 0.7825 1 0.0
O6 O-2 0.2059 0.4075 0.9471 1 0.0
P1 P+5 0.1323 0.1873 0.2926 1 0.0
O7 O-2 0.1868 0.3696 0.6851 1 0.0
O3 O-2 0.9768 0.1694 0.2367 1 0.0
O9 O-2 0.0525 0.6453 0.9959 1 0.0
O5 O-2 0.9922 0.4808 0.763 1 0.0
P2 P+5 0.1505 0.4647 0.7958 1 0.0
O4 O-2 0.199 0.0479 0.2803 1 0.0
O11 O-2 0.0369 0.137 0.821 1 0.0
Ga2 Ga+3 0.3158 0.2693 0.6008 1 0.0
